data_4130726
loop_
_publ_author_name
'Obligacion, Jennifer V.'
'Semproni, Scott P.'
'Pappas, Iraklis'
'Chirik, Paul J.'

_publ_section_title
;
 Cobalt-Catalyzed C(sp(2))-H Borylation: Mechanistic Insights Inspire
 Catalyst Design.
;
_journal_issue 33
_journal_name_full 'Journal of the American Chemical Society'
_journal_page_first 10645
_journal_page_last 10653
_journal_paper_doi 10.1021/jacs.6b06144
_journal_volume 138
_journal_year 2016
_chemical_formula_sum 'C29 H56 B Ir N2 O2 P2'
_chemical_formula_weight 729.70
_space_group_crystal_system monoclinic
_space_group_IT_number 4
_space_group_name_Hall 'P 2yb'
_space_group_name_H-M_alt 'P 1 21 1'
_atom_sites_solution_hydrogens mixed
_audit_creation_method SHELXL-2014
_cell_angle_alpha 90
_cell_angle_beta 114.9260(10)
_cell_angle_gamma 90
_cell_formula_units_Z 2
_cell_length_a 9.5000(3)
_cell_length_b 17.9686(6)
_cell_length_c 10.8015(4)
_cell_measurement_reflns_used 9179
_cell_measurement_temperature 101(2)
_cell_measurement_theta_max 27.52
_cell_measurement_theta_min 2.37
_cell_volume 1672.09(10)
_computing_cell_refinement 'Bruker SAINT'
_computing_data_collection 'Bruker APEX2'
_computing_data_reduction 'Bruker SAINT'
_computing_molecular_graphics 'Bruker SHELXTL'
_computing_publication_material 'Bruker SHELXTL'
_computing_structure_refinement 'SHELXL-2014 (Sheldrick 2014)'
_computing_structure_solution 'SHELXS-97 (Sheldrick 2008)'
_diffrn_ambient_temperature 101(2)
_diffrn_measured_fraction_theta_full 0.999
_diffrn_measured_fraction_theta_max 0.999
_diffrn_measurement_device_type 'Bruker APEX-II CCD'
_diffrn_measurement_method '\f and \w scans'
_diffrn_radiation_type MoK\a
_diffrn_radiation_wavelength 0.71073
_diffrn_reflns_av_R_equivalents 0.0261
_diffrn_reflns_av_unetI/netI 0.0231
_diffrn_reflns_Laue_measured_fraction_full 0.999
_diffrn_reflns_Laue_measured_fraction_max 0.999
_diffrn_reflns_limit_h_max 12
_diffrn_reflns_limit_h_min -12
_diffrn_reflns_limit_k_max 23
_diffrn_reflns_limit_k_min -23
_diffrn_reflns_limit_l_max 13
_diffrn_reflns_limit_l_min -14
_diffrn_reflns_number 31391
_diffrn_reflns_point_group_measured_fraction_full 0.999
_diffrn_reflns_point_group_measured_fraction_max 0.999
_diffrn_reflns_theta_full 25.242
_diffrn_reflns_theta_max 27.518
_diffrn_reflns_theta_min 2.364
_exptl_absorpt_coefficient_mu 4.115
_exptl_absorpt_correction_T_max 0.7456
_exptl_absorpt_correction_T_min 0.6368
_exptl_absorpt_correction_type multi-scan
_exptl_absorpt_process_details 'TWINABS BRUKER AXS'
_exptl_crystal_colour yellow
_exptl_crystal_density_diffrn 1.449
_exptl_crystal_description Rectangular
_exptl_crystal_F_000 744
_exptl_crystal_size_max 0.083
_exptl_crystal_size_mid 0.076
_exptl_crystal_size_min 0.043
_refine_diff_density_max 2.034
_refine_diff_density_min -0.800
_refine_diff_density_rms 0.085
_refine_ls_abs_structure_details
;
 Refined as an inversion twin.
;
_refine_ls_abs_structure_Flack 0.352(5)
_refine_ls_extinction_method none
_refine_ls_goodness_of_fit_ref 1.089
_refine_ls_hydrogen_treatment mixed
_refine_ls_matrix_type full
_refine_ls_number_parameters 341
_refine_ls_number_reflns 7699
_refine_ls_number_restraints 3
_refine_ls_restrained_S_all 1.089
_refine_ls_R_factor_all 0.0179
_refine_ls_R_factor_gt 0.0169
_refine_ls_shift/su_max 0.001
_refine_ls_shift/su_mean 0.000
_refine_ls_structure_factor_coef Fsqd
_refine_ls_weighting_details 'w=1/[\s^2^(Fo^2^)+(0.0256P)^2^+0.1120P] where P=(Fo^2^+2Fc^2^)/3'
_refine_ls_weighting_scheme calc
_refine_ls_wR_factor_gt 0.0417
_refine_ls_wR_factor_ref 0.0420
_reflns_Friedel_coverage 0.938
_reflns_Friedel_fraction_full 0.999
_reflns_Friedel_fraction_max 0.999
_reflns_number_gt 7512
_reflns_number_total 7699
_reflns_threshold_expression 'I > 2\s(I)'
_cod_data_source_file ja6b06144_si_002.cif
_cod_data_source_block jvo13
_cod_original_sg_symbol_H-M 'P 21'
_cod_database_code 4130726
_shelx_space_group_comment
;
The symmetry employed for this shelxl refinement is uniquely defined
by the following loop, which should always be used as a source of
symmetry information in preference to the above space-group names.
They are only intended as comments.
;
_shelxl_version_number 2014-3

loop_
_space_group_symop_operation_xyz
'x, y, z'
'-x, y+1/2, -z'

loop_
_atom_site_label
_atom_site_type_symbol
_atom_site_fract_x
_atom_site_fract_y
_atom_site_fract_z
_atom_site_U_iso_or_equiv
_atom_site_adp_type
_atom_site_occupancy
_atom_site_site_symmetry_order
_atom_site_calc_flag
_atom_site_refinement_flags_posn
_atom_site_refinement_flags_adp
C1 C 0.0063(4) 0.3684(2) 0.1808(4) 0.0160(8) Uani 1 1 d . .
H1A H -0.0130 0.3657 0.2639 0.019 Uiso 1 1 calc R U
H1B H -0.0437 0.4142 0.1305 0.019 Uiso 1 1 calc R U
C2 C -0.0655(5) 0.3012(2) 0.0918(4) 0.0140(8) Uani 1 1 d . .
C3 C -0.2226(5) 0.2981(2) 0.0128(4) 0.0146(8) Uani 1 1 d . .
H3 H -0.2865 0.3394 0.0095 0.018 Uiso 1 1 calc R U
C4 C -0.2886(5) 0.23348(19) -0.0634(4) 0.0148(9) Uani 1 1 d . .
C5 C -0.1866(4) 0.1747(2) -0.0551(4) 0.0147(8) Uani 1 1 d . .
H5 H -0.2257 0.1300 -0.1046 0.018 Uiso 1 1 calc R U
C6 C -0.0299(4) 0.1825(2) 0.0249(4) 0.0135(7) Uani 1 1 d . .
C7 C 0.0859(4) 0.1224(2) 0.0328(4) 0.0149(8) Uani 1 1 d . .
H7A H 0.1144 0.1278 -0.0449 0.018 Uiso 1 1 calc R U
H7B H 0.0374 0.0728 0.0259 0.018 Uiso 1 1 calc R U
C8 C 0.2350(5) 0.4361(2) 0.1012(4) 0.0203(9) Uani 1 1 d . .
H8 H 0.1928 0.4860 0.1093 0.024 Uiso 1 1 calc R U
C9 C 0.4046(7) 0.4458(3) 0.1293(6) 0.0297(13) Uani 1 1 d . .
H9A H 0.4624 0.4645 0.2224 0.045 Uiso 1 1 calc R U
H9B H 0.4476 0.3978 0.1196 0.045 Uiso 1 1 calc R U
H9C H 0.4131 0.4815 0.0641 0.045 Uiso 1 1 calc R U
C10 C 0.1398(6) 0.4069(3) -0.0439(5) 0.0300(11) Uani 1 1 d . .
H10A H 0.0311 0.4012 -0.0592 0.045 Uiso 1 1 calc R U
H10B H 0.1465 0.4422 -0.1103 0.045 Uiso 1 1 calc R U
H10C H 0.1810 0.3586 -0.0549 0.045 Uiso 1 1 calc R U
C11 C 0.2922(5) 0.4326(2) 0.3863(5) 0.0150(8) Uani 1 1 d . .
H11 H 0.4019 0.4456 0.4058 0.018 Uiso 1 1 calc R U
C12 C 0.2049(6) 0.5062(2) 0.3698(5) 0.0304(11) Uani 1 1 d . .
H12A H 0.2025 0.5328 0.2897 0.046 Uiso 1 1 calc R U
H12B H 0.0985 0.4961 0.3577 0.046 Uiso 1 1 calc R U
H12C H 0.2579 0.5369 0.4515 0.046 Uiso 1 1 calc R U
C13 C 0.2970(5) 0.3906(2) 0.5107(4) 0.0221(9) Uani 1 1 d . .
H13A H 0.3530 0.3436 0.5203 0.033 Uiso 1 1 calc R U
H13B H 0.3501 0.4209 0.5927 0.033 Uiso 1 1 calc R U
H13C H 0.1908 0.3802 0.4989 0.033 Uiso 1 1 calc R U
C14 C 0.4149(6) 0.0756(3) 0.1671(5) 0.0173(10) Uani 1 1 d . .
H14 H 0.5038 0.0693 0.2586 0.021 Uiso 1 1 calc R U
C15 C 0.4766(6) 0.1186(3) 0.0805(5) 0.0284(10) Uani 1 1 d . .
H15A H 0.5074 0.1686 0.1188 0.043 Uiso 1 1 calc R U
H15B H 0.5669 0.0927 0.0795 0.043 Uiso 1 1 calc R U
H15C H 0.3957 0.1226 -0.0129 0.043 Uiso 1 1 calc R U
C16 C 0.3657(6) -0.0028(2) 0.1099(6) 0.0299(11) Uani 1 1 d . .
H16A H 0.3260 -0.0297 0.1675 0.045 Uiso 1 1 calc R U
H16B H 0.2842 0.0006 0.0167 0.045 Uiso 1 1 calc R U
H16C H 0.4554 -0.0293 0.1090 0.045 Uiso 1 1 calc R U
C17 C 0.2201(5) 0.0648(2) 0.3100(5) 0.0153(8) Uani 1 1 d . .
H17 H 0.2002 0.0139 0.2685 0.018 Uiso 1 1 calc R U
C18 C 0.3624(5) 0.0611(3) 0.4478(5) 0.0222(9) Uani 1 1 d . .
H18A H 0.4528 0.0446 0.4336 0.033 Uiso 1 1 calc R U
H18B H 0.3828 0.1105 0.4901 0.033 Uiso 1 1 calc R U
H18C H 0.3426 0.0258 0.5078 0.033 Uiso 1 1 calc R U
C19 C 0.0753(5) 0.0904(2) 0.3266(5) 0.0199(9) Uani 1 1 d . .
H19A H -0.0133 0.0921 0.2369 0.030 Uiso 1 1 calc R U
H19B H 0.0531 0.0553 0.3856 0.030 Uiso 1 1 calc R U
H19C H 0.0933 0.1400 0.3679 0.030 Uiso 1 1 calc R U
C20 C -0.5529(5) 0.2872(2) -0.1467(4) 0.0183(8) Uani 1 1 d . .
H20A H -0.5395 0.3322 -0.1937 0.022 Uiso 1 1 calc R U
H20B H -0.5389 0.3010 -0.0535 0.022 Uiso 1 1 calc R U
C21 C -0.7114(3) 0.2519(5) -0.2268(3) 0.0202(7) Uani 1 1 d . .
H21A H -0.7884 0.2897 -0.2811 0.024 Uiso 1 1 calc R U
H21B H -0.7490 0.2270 -0.1647 0.024 Uiso 1 1 calc R U
C22 C -0.6829(4) 0.1951(2) -0.3201(4) 0.0207(8) Uani 1 1 d . .
H22A H -0.7572 0.1532 -0.3418 0.025 Uiso 1 1 calc R U
H22B H -0.6938 0.2188 -0.4064 0.025 Uiso 1 1 calc R U
C23 C -0.5164(4) 0.1681(2) -0.2379(4) 0.0171(8) Uani 1 1 d . .
H23A H -0.5149 0.1214 -0.1886 0.020 Uiso 1 1 calc R U
H23B H -0.4631 0.1595 -0.2980 0.020 Uiso 1 1 calc R U
C24 C 0.7381(5) 0.3174(2) 0.5126(4) 0.0184(9) Uani 1 1 d . .
C25 C 0.7703(4) 0.2379(2) 0.4748(4) 0.0189(11) Uani 1 1 d . .
C26 C 0.8478(5) 0.3767(2) 0.5057(5) 0.0263(10) Uani 1 1 d . .
H26A H 0.9524 0.3675 0.5767 0.039 Uiso 1 1 calc R U
H26B H 0.8500 0.3754 0.4158 0.039 Uiso 1 1 calc R U
H26C H 0.8121 0.4258 0.5201 0.039 Uiso 1 1 calc R U
C27 C 0.7280(6) 0.3203(3) 0.6490(5) 0.0336(12) Uani 1 1 d . .
H27A H 0.8308 0.3109 0.7227 0.050 Uiso 1 1 calc R U
H27B H 0.6916 0.3696 0.6613 0.050 Uiso 1 1 calc R U
H27C H 0.6551 0.2823 0.6512 0.050 Uiso 1 1 calc R U
C28 C 0.8285(5) 0.2381(3) 0.3628(6) 0.0347(14) Uani 1 1 d . .
H28A H 0.9326 0.2599 0.3983 0.052 Uiso 1 1 calc R U
H28B H 0.8324 0.1868 0.3332 0.052 Uiso 1 1 calc R U
H28C H 0.7577 0.2675 0.2851 0.052 Uiso 1 1 calc R U
C29 C 0.8761(5) 0.1910(3) 0.5931(6) 0.0388(15) Uani 1 1 d . .
H29A H 0.9800 0.2132 0.6329 0.058 Uiso 1 1 calc R U
H29B H 0.8350 0.1887 0.6624 0.058 Uiso 1 1 calc R U
H29C H 0.8821 0.1406 0.5608 0.058 Uiso 1 1 calc R U
O1 O 0.5833(3) 0.33156(17) 0.4070(3) 0.0165(6) Uani 1 1 d . .
O2 O 0.6162(3) 0.20492(18) 0.4158(3) 0.0195(7) Uani 1 1 d . .
B1 B 0.5078(5) 0.2627(4) 0.3602(4) 0.0139(14) Uani 1 1 d . .
P1 P 0.26395(12) 0.12843(6) 0.19594(12) 0.0119(2) Uani 1 1 d . .
P2 P 0.21840(12) 0.37355(6) 0.23109(11) 0.01213(19) Uani 1 1 d . .
Ir1 Ir 0.27818(2) 0.25232(2) 0.23307(2) 0.00999(4) Uani 1 1 d D .
N1 N 0.0301(3) 0.2451(4) 0.0984(3) 0.0125(8) Uani 1 1 d . .
N2 N -0.4438(4) 0.22869(17) -0.1427(3) 0.0158(7) Uani 1 1 d . .
H1 H 0.337(5) 0.270(2) 0.119(3) 0.024 Uiso 1 1 d D U
H2 H 0.196(4) 0.251(6) 0.333(3) 0.024 Uiso 1 1 d D U

loop_
_atom_site_aniso_label
_atom_site_aniso_U_11
_atom_site_aniso_U_22
_atom_site_aniso_U_33
_atom_site_aniso_U_23
_atom_site_aniso_U_13
_atom_site_aniso_U_12
C1 0.0098(17) 0.0149(19) 0.0164(19) -0.0035(15) -0.0014(14) 0.0001(14)
C2 0.0125(19) 0.0107(18) 0.0126(18) 0.0007(14) -0.0007(15) 0.0017(14)
C3 0.0124(19) 0.0107(18) 0.0152(19) -0.0023(15) 0.0003(16) 0.0025(14)
C4 0.0150(18) 0.016(2) 0.0109(17) 0.0006(13) 0.0030(14) -0.0008(13)
C5 0.0148(18) 0.0128(18) 0.0117(19) -0.0025(14) 0.0010(15) -0.0020(14)
C6 0.0149(18) 0.0119(18) 0.0098(19) 0.0003(14) 0.0013(15) 0.0010(14)
C7 0.0133(18) 0.0126(18) 0.0145(19) -0.0043(14) 0.0018(15) 0.0005(14)
C8 0.030(2) 0.014(2) 0.017(2) 0.0047(16) 0.0095(18) 0.0025(16)
C9 0.032(3) 0.032(3) 0.031(3) 0.007(2) 0.019(2) -0.006(2)
C10 0.043(3) 0.025(2) 0.016(2) 0.0059(18) 0.008(2) 0.002(2)
C11 0.011(2) 0.0097(18) 0.021(2) -0.0029(16) 0.0031(18) -0.0008(15)
C12 0.036(3) 0.016(2) 0.027(2) -0.0081(18) 0.001(2) 0.0081(19)
C13 0.026(2) 0.022(2) 0.015(2) -0.0038(16) 0.0052(17) -0.0018(17)
C14 0.017(2) 0.014(2) 0.020(3) -0.0004(18) 0.0069(19) 0.0045(17)
C15 0.035(3) 0.020(2) 0.042(3) 0.001(2) 0.028(2) 0.0045(19)
C16 0.036(3) 0.014(2) 0.050(3) -0.008(2) 0.027(2) 0.0001(18)
C17 0.015(2) 0.0083(18) 0.019(2) 0.0006(16) 0.0039(17) 0.0009(14)
C18 0.017(2) 0.024(2) 0.021(2) 0.0052(18) 0.0026(18) 0.0035(18)
C19 0.017(2) 0.020(2) 0.020(2) 0.0029(16) 0.0058(16) 0.0003(16)
C20 0.015(2) 0.0179(19) 0.017(2) -0.0016(16) 0.0020(15) 0.0014(15)
C21 0.0112(14) 0.0227(16) 0.0197(15) -0.002(4) -0.0003(11) 0.001(3)
C22 0.0132(18) 0.023(2) 0.018(2) -0.0021(16) -0.0011(15) -0.0022(16)
C23 0.0143(19) 0.020(2) 0.0113(19) -0.0039(15) 0.0003(15) -0.0026(15)
C24 0.013(2) 0.019(2) 0.022(2) 0.0003(16) 0.0047(17) -0.0026(15)
C25 0.0081(16) 0.010(3) 0.032(2) 0.0012(15) 0.0025(14) -0.0009(13)
C26 0.015(2) 0.018(2) 0.042(3) -0.0026(19) 0.0079(19) -0.0044(16)
C27 0.026(3) 0.047(3) 0.020(2) -0.007(2) 0.0017(19) -0.011(2)
C28 0.024(2) 0.027(4) 0.061(3) -0.010(2) 0.026(2) -0.0006(18)
C29 0.012(2) 0.022(2) 0.058(4) 0.018(2) -0.009(2) -0.0023(18)
O1 0.0082(14) 0.0155(17) 0.0198(15) -0.0015(12) 0.0001(12) -0.0015(12)
O2 0.0075(14) 0.0146(17) 0.0288(18) 0.0010(14) 0.0004(12) 0.0000(12)
B1 0.0124(17) 0.016(4) 0.0133(17) 0.0005(19) 0.0058(13) 0.0017(19)
P1 0.0101(5) 0.0088(5) 0.0138(5) -0.0006(4) 0.0021(4) 0.0017(4)
P2 0.0110(5) 0.0085(5) 0.0127(5) -0.0005(4) 0.0009(4) 0.0002(4)
Ir1 0.00817(6) 0.00815(6) 0.01071(6) -0.00060(9) 0.00109(4) 0.00051(9)
N1 0.0082(11) 0.014(2) 0.0098(12) 0.0004(17) -0.0015(9) 0.0044(18)
N2 0.0105(15) 0.0175(17) 0.0135(16) -0.0030(11) -0.0008(12) -0.0011(11)

loop_
_atom_type_symbol
_atom_type_description
_atom_type_scat_dispersion_real
_atom_type_scat_dispersion_imag
_atom_type_scat_source
C C 0.0033 0.0016 'International Tables Vol C Tables 4.2.6.8 and 6.1.1.4'
O O 0.0106 0.0060 'International Tables Vol C Tables 4.2.6.8 and 6.1.1.4'
B B 0.0013 0.0007 'International Tables Vol C Tables 4.2.6.8 and 6.1.1.4'
P P 0.1023 0.0942 'International Tables Vol C Tables 4.2.6.8 and 6.1.1.4'
Ir Ir -1.4442 7.9887 'International Tables Vol C Tables 4.2.6.8 and 6.1.1.4'
N N 0.0061 0.0033 'International Tables Vol C Tables 4.2.6.8 and 6.1.1.4'
H H 0.0000 0.0000 'International Tables Vol C Tables 4.2.6.8 and 6.1.1.4'

loop_
_geom_angle_atom_site_label_1
_geom_angle_atom_site_label_2
_geom_angle_atom_site_label_3
_geom_angle
C2 C1 P2 111.7(3)
N1 C2 C3 122.6(4)
N1 C2 C1 116.9(4)
C3 C2 C1 120.5(3)
C2 C3 C4 119.7(4)
N2 C4 C3 121.2(3)
N2 C4 C5 121.7(3)
C3 C4 C5 117.1(3)
C6 C5 C4 119.7(4)
N1 C6 C5 121.9(4)
N1 C6 C7 116.2(3)
C5 C6 C7 121.9(3)
C6 C7 P1 111.1(3)
C9 C8 C10 111.3(4)
C9 C8 P2 109.8(3)
C10 C8 P2 111.3(3)
C13 C11 C12 110.1(4)
C13 C11 P2 111.9(3)
C12 C11 P2 114.2(3)
C15 C14 C16 110.8(4)
C15 C14 P1 111.8(3)
C16 C14 P1 114.4(4)
C19 C17 C18 111.6(4)
C19 C17 P1 110.9(3)
C18 C17 P1 108.6(3)
N2 C20 C21 103.6(4)
C20 C21 C22 104.1(3)
C23 C22 C21 104.7(3)
N2 C23 C22 103.8(3)
O1 C24 C26 109.1(3)
O1 C24 C27 107.4(4)
C26 C24 C27 110.5(4)
O1 C24 C25 101.6(3)
C26 C24 C25 114.8(4)
C27 C24 C25 112.9(4)
O2 C25 C29 109.4(3)
O2 C25 C28 106.7(4)
C29 C25 C28 109.7(4)
O2 C25 C24 102.5(3)
C29 C25 C24 115.3(4)
C28 C25 C24 112.6(3)
B1 O1 C24 108.7(3)
B1 O2 C25 107.9(3)
O2 B1 O1 108.9(4)
O2 B1 Ir1 127.1(5)
O1 B1 Ir1 124.0(4)
C14 P1 C17 101.7(2)
C14 P1 C7 105.6(2)
C17 P1 C7 102.93(19)
C14 P1 Ir1 122.89(16)
C17 P1 Ir1 120.28(14)
C7 P1 Ir1 100.87(13)
C11 P2 C1 104.11(19)
C11 P2 C8 102.5(2)
C1 P2 C8 103.69(19)
C11 P2 Ir1 123.23(14)
C1 P2 Ir1 101.13(13)
C8 P2 Ir1 119.51(15)
B1 Ir1 N1 178.0(3)
B1 Ir1 P2 96.4(2)
N1 Ir1 P2 81.61(18)
B1 Ir1 P1 100.2(2)
N1 Ir1 P1 81.75(18)
P2 Ir1 P1 163.37(4)
C2 N1 C6 119.0(3)
C2 N1 Ir1 120.5(4)
C6 N1 Ir1 120.5(4)
C4 N2 C23 123.8(3)
C4 N2 C20 122.6(3)
C23 N2 C20 113.4(3)

loop_
_geom_bond_atom_site_label_1
_geom_bond_atom_site_label_2
_geom_bond_distance
C1 C2 1.514(5)
C1 P2 1.855(4)
C2 N1 1.339(7)
C2 C3 1.373(5)
C3 C4 1.409(5)
C4 N2 1.361(5)
C4 C5 1.411(5)
C5 C6 1.377(5)
C6 N1 1.357(7)
C6 C7 1.518(5)
C7 P1 1.861(4)
C8 C9 1.518(7)
C8 C10 1.535(6)
C8 P2 1.856(4)
C11 C13 1.525(6)
C11 C12 1.531(6)
C11 P2 1.854(5)
C14 C15 1.509(7)
C14 C16 1.529(6)
C14 P1 1.853(5)
C17 C19 1.530(6)
C17 C18 1.534(6)
C17 P1 1.853(4)
C20 N2 1.464(5)
C20 C21 1.523(6)
C21 C22 1.537(7)
C22 C23 1.530(5)
C23 N2 1.457(5)
C24 O1 1.454(5)
C24 C26 1.516(6)
C24 C27 1.517(7)
C24 C25 1.550(5)
C25 O2 1.454(5)
C25 C29 1.506(6)
C25 C28 1.527(7)
O1 B1 1.413(8)
O2 B1 1.406(7)
B1 Ir1 2.038(4)
P1 Ir1 2.2560(11)
P2 Ir1 2.2489(11)
Ir1 N1 2.190(3)

loop_
_geom_torsion_atom_site_label_1
_geom_torsion_atom_site_label_2
_geom_torsion_atom_site_label_3
_geom_torsion_atom_site_label_4
_geom_torsion
P2 C1 C2 N1 21.1(5)
P2 C1 C2 C3 -161.4(3)
N1 C2 C3 C4 1.1(6)
C1 C2 C3 C4 -176.4(4)
C2 C3 C4 N2 -180.0(4)
C2 C3 C4 C5 -0.8(6)
N2 C4 C5 C6 179.0(4)
C3 C4 C5 C6 -0.1(6)
C4 C5 C6 N1 0.9(6)
C4 C5 C6 C7 -177.4(4)
N1 C6 C7 P1 26.2(5)
C5 C6 C7 P1 -155.4(3)
N2 C20 C21 C22 -27.9(5)
C20 C21 C22 C23 32.4(5)
C21 C22 C23 N2 -23.9(5)
O1 C24 C25 O2 -31.6(4)
C26 C24 C25 O2 -149.1(4)
C27 C24 C25 O2 83.1(4)
O1 C24 C25 C29 -150.4(4)
C26 C24 C25 C29 92.1(5)
C27 C24 C25 C29 -35.7(5)
O1 C24 C25 C28 82.6(4)
C26 C24 C25 C28 -34.9(5)
C27 C24 C25 C28 -162.6(4)
C26 C24 O1 B1 147.0(4)
C27 C24 O1 B1 -93.3(4)
C25 C24 O1 B1 25.4(4)
C29 C25 O2 B1 150.3(4)
C28 C25 O2 B1 -91.1(4)
C24 C25 O2 B1 27.5(4)
C25 O2 B1 O1 -12.5(4)
C25 O2 B1 Ir1 167.7(3)
C24 O1 B1 O2 -9.3(4)
C24 O1 B1 Ir1 170.5(3)
C15 C14 P1 C17 -177.1(4)
C16 C14 P1 C17 55.9(4)
C15 C14 P1 C7 75.7(4)
C16 C14 P1 C7 -51.3(4)
C15 C14 P1 Ir1 -38.8(4)
C16 C14 P1 Ir1 -165.7(3)
C19 C17 P1 C14 -169.3(3)
C18 C17 P1 C14 67.7(3)
C19 C17 P1 C7 -60.0(3)
C18 C17 P1 C7 177.0(3)
C19 C17 P1 Ir1 51.0(3)
C18 C17 P1 Ir1 -72.0(3)
C6 C7 P1 C14 -161.5(3)
C6 C7 P1 C17 92.2(3)
C6 C7 P1 Ir1 -32.6(3)
C13 C11 P2 C1 75.0(3)
C12 C11 P2 C1 -50.8(4)
C13 C11 P2 C8 -177.2(3)
C12 C11 P2 C8 57.0(4)
C13 C11 P2 Ir1 -38.7(4)
C12 C11 P2 Ir1 -164.6(3)
C2 C1 P2 C11 -158.4(3)
C2 C1 P2 C8 94.7(3)
C2 C1 P2 Ir1 -29.6(3)
C9 C8 P2 C11 71.9(4)
C10 C8 P2 C11 -164.4(3)
C9 C8 P2 C1 -180.0(3)
C10 C8 P2 C1 -56.3(4)
C9 C8 P2 Ir1 -68.5(4)
C10 C8 P2 Ir1 55.2(4)
C3 C2 N1 C6 -0.3(6)
C1 C2 N1 C6 177.3(4)
C3 C2 N1 Ir1 -177.5(3)
C1 C2 N1 Ir1 0.0(5)
C5 C6 N1 C2 -0.7(6)
C7 C6 N1 C2 177.7(4)
C5 C6 N1 Ir1 176.5(3)
C7 C6 N1 Ir1 -5.1(5)
C3 C4 N2 C23 171.3(4)
C5 C4 N2 C23 -7.9(6)
C3 C4 N2 C20 -4.5(6)
C5 C4 N2 C20 176.4(4)
C22 C23 N2 C4 -169.6(4)
C22 C23 N2 C20 6.5(5)
C21 C20 N2 C4 -170.2(4)
C21 C20 N2 C23 13.7(5)
